data_2212515
loop_
_publ_author_name
'Yip Foo Win'
'Siang-Guan Teoh'
'Pazilah Ibrahim'
'Shea-Lin Ng'
'Hoong-Kun Fun'

_publ_section_title
;
 Dibutylbis(3,5-dinitrobenzoato-\k<i>O</i>)tin(IV) toluene solvate
;
_journal_coeditor_code CI2300
_journal_issue 3
_journal_name_full 'Acta Crystallographica Section E'
_journal_page_first m875
_journal_page_last m877
_journal_paper_doi 10.1107/S1600536807008100
_journal_volume 63
_journal_year 2007
_chemical_formula_iupac '[Sn (C4 H9)2 (C7 H3 N2 O6)2], C7 H8'
_chemical_formula_moiety 'C22 H24 N4 O12 Sn, C7 H8'
_chemical_formula_sum 'C29 H32 N4 O12 Sn'
_chemical_formula_weight 747.28
_chemical_name_systematic
;
Dibutylbis(3,5-dinitrobenzoato-\kO)tin(IV) toluene solvate
;
_space_group_IT_number 14
_symmetry_cell_setting monoclinic
_symmetry_space_group_name_Hall '-P 2ybc'
_symmetry_space_group_name_H-M 'P 1 21/c 1'
_atom_sites_solution_hydrogens geom
_atom_sites_solution_primary direct
_atom_sites_solution_secondary difmap
_audit_creation_method SHELXL-97
_cell_angle_alpha 90.00
_cell_angle_beta 131.364(3)
_cell_angle_gamma 90.00
_cell_formula_units_Z 4
_cell_length_a 20.4571(10)
_cell_length_b 7.0328(3)
_cell_length_c 29.4029(13)
_cell_measurement_reflns_used 6685
_cell_measurement_temperature 100.00(10)
_cell_measurement_theta_max 33.32
_cell_measurement_theta_min 1.33
_cell_volume 3174.9(3)
_computing_cell_refinement APEX2
_computing_data_collection 'APEX2 (Bruker, 2005)'
_computing_data_reduction 'SAINT (Bruker, 2005)'
_computing_molecular_graphics SHELXTL
_computing_publication_material
;
SHELXTL and PLATON (Spek, 2003)
;
_computing_structure_refinement SHELXTL
_computing_structure_solution 'SHELXTL (Sheldrick, 1998)'
_diffrn_ambient_temperature 100.00(10)
_diffrn_detector_area_resol_mean 8.33
_diffrn_measured_fraction_theta_full 0.992
_diffrn_measured_fraction_theta_max 0.992
_diffrn_measurement_device_type
;
Bruker SMART APEX2 CCD area-detector
;
_diffrn_measurement_method \w
_diffrn_radiation_monochromator graphite
_diffrn_radiation_source 'fine-focus sealed tube'
_diffrn_radiation_type MoK\a
_diffrn_radiation_wavelength 0.71073
_diffrn_reflns_av_R_equivalents 0.0650
_diffrn_reflns_av_sigmaI/netI 0.0380
_diffrn_reflns_limit_h_max 31
_diffrn_reflns_limit_h_min -31
_diffrn_reflns_limit_k_max 10
_diffrn_reflns_limit_k_min -10
_diffrn_reflns_limit_l_max 44
_diffrn_reflns_limit_l_min -45
_diffrn_reflns_number 98264
_diffrn_reflns_theta_full 33.32
_diffrn_reflns_theta_max 33.32
_diffrn_reflns_theta_min 1.33
_diffrn_standards_number 0
_exptl_absorpt_coefficient_mu 0.873
_exptl_absorpt_correction_T_max 0.9147
_exptl_absorpt_correction_T_min 0.8142
_exptl_absorpt_correction_type multi-scan
_exptl_absorpt_process_details '(SADABS; Bruker, 2005)'
_exptl_crystal_colour yellow
_exptl_crystal_density_diffrn 1.563
_exptl_crystal_density_method 'not measured'
_exptl_crystal_description Block
_exptl_crystal_F_000 1520
_exptl_crystal_size_max 0.28
_exptl_crystal_size_mid 0.21
_exptl_crystal_size_min 0.10
_refine_diff_density_max 0.877
_refine_diff_density_min -0.435
_refine_ls_extinction_method none
_refine_ls_goodness_of_fit_ref 1.047
_refine_ls_hydrogen_treatment refU
_refine_ls_matrix_type full
_refine_ls_number_parameters 447
_refine_ls_number_reflns 12186
_refine_ls_number_restraints 0
_refine_ls_restrained_S_all 1.047
_refine_ls_R_factor_all 0.0461
_refine_ls_R_factor_gt 0.0324
_refine_ls_shift/su_max 0.001
_refine_ls_shift/su_mean 0.000
_refine_ls_structure_factor_coef Fsqd
_refine_ls_weighting_details 'calc w=1/[\s^2^(Fo^2^)+(0.0238P)^2^+2.1069P] where P=(Fo^2^+2Fc^2^)/3'
_refine_ls_weighting_scheme calc
_refine_ls_wR_factor_gt 0.0646
_refine_ls_wR_factor_ref 0.0724
_reflns_number_gt 9858
_reflns_number_total 12186
_reflns_threshold_expression I>2\s(I)'
_cod_data_source_file ci2300.cif
_cod_data_source_block I
_cod_depositor_comments
;
The following automatic conversions were performed:
'_symmetry_cell_setting' value 'Monoclinic' changed to 'monoclinic'
according to '/home/saulius/struct/CIF-dictionaries/cif_core.dic'
dictionary named 'cif_core.dic' version 2.4.1 from 2010-06-29.

Automatic conversion script
Id: cif_fix_enum 1527 2010-12-29 10:47:43Z saulius 

The following automatic conversions were performed:

'_symmetry_cell_setting' value 'Monoclinic' changed to 'monoclinic'
according to /home/saulius/struct/CIF-dictionaries/cif_core.dic
dictionary named 'cif_core.dic' version 2.4.1 from 2010-06-29.

Automatic conversion script
Id: cif_fix_values 1715 2011-07-08 13:25:40Z adriana 
;
_cod_original_sg_symbol_H-M 'P 21/c'
_cod_database_code 2212515
_cod_database_fobs_code 2212515

loop_
_symmetry_equiv_pos_as_xyz
'x, y, z'
'-x, y+1/2, -z+1/2'
'-x, -y, -z'
'x, -y-1/2, z-1/2'

loop_
_atom_site_type_symbol
_atom_site_label
_atom_site_fract_x
_atom_site_fract_y
_atom_site_fract_z
_atom_site_U_iso_or_equiv
_atom_site_adp_type
_atom_site_calc_flag
_atom_site_refinement_flags
_atom_site_occupancy
Sn Sn1 0.712743(7) 0.178790(15) 0.217209(5) 0.01640(3) Uani d . 1
O O1 0.84805(8) 0.17963(17) 0.22720(6) 0.0207(2) Uani d . 1
O O2 0.74068(8) 0.38823(17) 0.18035(6) 0.0205(2) Uani d . 1
O O3 0.76417(9) 0.96996(19) 0.09787(6) 0.0295(3) Uani d . 1
O O4 0.87987(10) 1.01696(18) 0.11050(7) 0.0302(3) Uani d . 1
O O5 1.06042(8) 0.47573(18) 0.15679(6) 0.0254(3) Uani d . 1
O O6 1.07677(9) 0.2591(2) 0.21607(6) 0.0291(3) Uani d . 1
O O7 0.59726(8) 0.33789(16) 0.17297(5) 0.0191(2) Uani d . 1
O O8 0.59367(8) 0.10322(17) 0.22132(6) 0.0204(2) Uani d . 1
O O9 0.35495(9) 0.0898(2) 0.22366(7) 0.0330(3) Uani d . 1
O O10 0.25371(9) 0.30336(19) 0.17495(8) 0.0334(3) Uani d . 1
O O11 0.30084(9) 0.87194(18) 0.11020(7) 0.0304(3) Uani d . 1
O O12 0.40058(9) 0.87896(18) 0.10397(7) 0.0289(3) Uani d . 1
N N1 0.83429(10) 0.9190(2) 0.11444(7) 0.0216(3) Uani d . 1
N N2 1.04013(9) 0.3986(2) 0.18331(7) 0.0203(3) Uani d . 1
N N3 0.32245(10) 0.2349(2) 0.19340(7) 0.0217(3) Uani d . 1
N N4 0.36059(10) 0.79952(19) 0.11617(7) 0.0211(3) Uani d . 1
C C1 0.82338(11) 0.6231(2) 0.15430(7) 0.0178(3) Uani d . 1
H H1A 0.7745 0.6718 0.1464 0.027(6) Uiso d R 1
C C2 0.86590(11) 0.7270(2) 0.14035(8) 0.0182(3) Uani d . 1
C C3 0.93685(11) 0.6581(2) 0.14918(7) 0.0182(3) Uani d . 1
H H3A 0.9636 0.7285 0.1386 0.027(6) Uiso d R 1
C C4 0.96610(10) 0.4787(2) 0.17459(7) 0.0168(3) Uani d . 1
C C5 0.92861(10) 0.3717(2) 0.19154(7) 0.0168(3) Uani d . 1
H H5A 0.9515 0.2538 0.2100 0.019(5) Uiso d R 1
C C6 0.85582(10) 0.4443(2) 0.18045(7) 0.0164(3) Uani d . 1
C C7 0.81362(11) 0.3282(2) 0.19747(7) 0.0175(3) Uani d . 1
C C8 0.44045(10) 0.2469(2) 0.19104(7) 0.0164(3) Uani d . 1
H H8A 0.4588 0.1273 0.2090 0.021(5) Uiso d R 1
C C9 0.36942(10) 0.3338(2) 0.17835(7) 0.0166(3) Uani d . 1
C C10 0.34083(10) 0.5132(2) 0.15300(7) 0.0177(3) Uani d . 1
H H10A 0.2928 0.5692 0.1447 0.022(5) Uiso d R 1
C C11 0.38710(10) 0.6046(2) 0.14061(7) 0.0168(3) Uani d . 1
C C12 0.45768(10) 0.5230(2) 0.15095(7) 0.0169(3) Uani d . 1
H H12A 0.4866 0.5875 0.1411 0.025(5) Uiso d R 1
C C13 0.48405(10) 0.3423(2) 0.17637(7) 0.0159(3) Uani d . 1
C C14 0.56232(10) 0.2519(2) 0.19118(7) 0.0173(3) Uani d . 1
C C15 0.67434(12) -0.0655(2) 0.16267(9) 0.0250(4) Uani d . 1
H H15A 0.6935 -0.1775 0.1879 0.038(7) Uiso d R 1
H H15B 0.7040 -0.0650 0.1471 0.049(7) Uiso d R 1
C C16 0.57681(13) -0.0812(3) 0.10951(9) 0.0301(4) Uani d . 1
H H16A 0.5474 -0.1006 0.1248 0.042(7) Uiso d R 1
H H16B 0.5558 0.0373 0.0870 0.039(7) Uiso d R 1
C C17 0.55362(14) -0.2442(3) 0.06669(10) 0.0328(4) Uani d . 1
H H17A 0.5731 -0.3634 0.0888 0.027(6) Uiso d R 1
H H17B 0.5839 -0.2266 0.0519 0.036(6) Uiso d R 1
C C18 0.45590(17) -0.2547(4) 0.01298(12) 0.0485(6) Uani d . 1
H H18A 0.4438 -0.3581 -0.0130 0.060(9) Uiso d R 1
H H18B 0.4259 -0.2751 0.0274 0.067(9) Uiso d R 1
H H18C 0.4365 -0.1377 -0.0093 0.076(11) Uiso d R 1
C C19 0.78915(11) 0.2526(2) 0.30973(8) 0.0194(3) Uani d . 1
H H19A 0.8172 0.1383 0.3339 0.020(5) Uiso d R 1
H H19B 0.7504 0.2977 0.3157 0.030(6) Uiso d R 1
C C20 0.85916(11) 0.4032(2) 0.33403(8) 0.0199(3) Uani d . 1
H H20A 0.8320 0.5210 0.3119 0.026(5) Uiso d R 1
H H20B 0.8981 0.3614 0.3279 0.026(6) Uiso d R 1
C C21 0.91106(12) 0.4375(3) 0.40118(8) 0.0253(4) Uani d . 1
H H21A 0.9344 0.3173 0.4226 0.025(5) Uiso d R 1
H H21B 0.8722 0.4858 0.4066 0.033(6) Uiso d R 1
C C22 0.98554(14) 0.5772(3) 0.42894(9) 0.0323(4) Uani d . 1
H H22A 1.0160 0.5931 0.4712 0.027(6) Uiso d R 1
H H22B 1.0250 0.5290 0.4245 0.060(8) Uiso d R 1
H H22C 0.9628 0.6976 0.4087 0.043(7) Uiso d R 1
C C23 0.21418(14) 0.2743(3) 0.02105(9) 0.0327(4) Uani d . 1
H H23A 0.2032 0.1679 0.0338 0.042(7) Uiso d R 1
C C24 0.27805(14) 0.2663(3) 0.01756(9) 0.0335(5) Uani d . 1
H H24A 0.3100 0.1551 0.0283 0.034(6) Uiso d R 1
C C25 0.29501(13) 0.4234(3) -0.00181(9) 0.0315(4) Uani d . 1
H H25A 0.3385 0.4180 -0.0038 0.028(6) Uiso d R 1
C C26 0.24681(13) 0.5890(3) -0.01811(8) 0.0284(4) Uani d . 1
H H26A 0.2574 0.6942 -0.0316 0.030(6) Uiso d R 1
C C27 0.18297(12) 0.5967(3) -0.01439(8) 0.0275(4) Uani d . 1
H H27A 0.1510 0.7079 -0.0253 0.038(7) Uiso d R 1
C C28 0.16559(13) 0.4402(3) 0.00560(9) 0.0294(4) Uani d . 1
C C29 0.09763(16) 0.4512(4) 0.01097(11) 0.0419(5) Uani d . 1
H H29A 0.0945 0.3317 0.0252 0.082(11) Uiso d R 1
H H29B 0.0421 0.4792 -0.0280 0.064(9) Uiso d R 1
H H29C 0.1128 0.5498 0.0391 0.074(10) Uiso d R 1

loop_
_atom_site_aniso_label
_atom_site_aniso_U_11
_atom_site_aniso_U_22
_atom_site_aniso_U_33
_atom_site_aniso_U_12
_atom_site_aniso_U_13
_atom_site_aniso_U_23
Sn1 0.01582(5) 0.01666(5) 0.02158(6) 0.00086(4) 0.01442(5) 0.00111(4)
O1 0.0201(6) 0.0222(5) 0.0237(6) 0.0012(4) 0.0162(5) 0.0043(5)
O2 0.0183(6) 0.0229(5) 0.0262(6) 0.0009(4) 0.0172(5) 0.0024(5)
O3 0.0348(8) 0.0258(6) 0.0382(8) 0.0103(5) 0.0285(7) 0.0070(5)
O4 0.0387(8) 0.0203(6) 0.0422(8) -0.0019(5) 0.0313(7) 0.0036(5)
O5 0.0282(7) 0.0274(6) 0.0341(7) -0.0049(5) 0.0264(6) -0.0040(5)
O6 0.0269(7) 0.0307(7) 0.0361(8) 0.0101(5) 0.0236(7) 0.0092(6)
O7 0.0176(5) 0.0218(5) 0.0233(6) 0.0026(4) 0.0159(5) 0.0023(4)
O8 0.0184(6) 0.0213(5) 0.0247(6) 0.0041(4) 0.0156(5) 0.0033(5)
O9 0.0268(7) 0.0349(7) 0.0421(8) 0.0078(6) 0.0247(7) 0.0194(6)
O10 0.0263(7) 0.0301(7) 0.0585(10) 0.0056(5) 0.0342(8) 0.0093(6)
O11 0.0334(8) 0.0217(6) 0.0458(9) 0.0112(5) 0.0302(7) 0.0075(6)
O12 0.0311(7) 0.0208(6) 0.0423(8) 0.0022(5) 0.0274(7) 0.0077(5)
N1 0.0294(8) 0.0181(6) 0.0243(7) 0.0011(5) 0.0206(7) 0.0009(5)
N2 0.0178(7) 0.0230(7) 0.0234(7) -0.0019(5) 0.0150(6) -0.0035(5)
N3 0.0198(7) 0.0228(7) 0.0274(8) 0.0012(5) 0.0177(7) 0.0035(6)
N4 0.0227(7) 0.0158(6) 0.0252(7) 0.0014(5) 0.0159(6) 0.0008(5)
C1 0.0174(7) 0.0194(7) 0.0190(8) -0.0002(5) 0.0131(7) -0.0002(5)
C2 0.0199(8) 0.0158(7) 0.0203(8) 0.0000(5) 0.0139(7) 0.0001(5)
C3 0.0188(7) 0.0191(7) 0.0198(8) -0.0035(5) 0.0140(7) -0.0022(6)
C4 0.0155(7) 0.0192(7) 0.0174(7) -0.0015(5) 0.0116(6) -0.0022(5)
C5 0.0163(7) 0.0177(7) 0.0172(7) -0.0007(5) 0.0114(7) -0.0001(5)
C6 0.0163(7) 0.0191(7) 0.0165(7) -0.0018(5) 0.0119(6) -0.0008(5)
C7 0.0181(7) 0.0187(7) 0.0189(7) -0.0022(6) 0.0135(6) -0.0017(6)
C8 0.0143(7) 0.0153(6) 0.0177(7) 0.0013(5) 0.0098(6) 0.0012(5)
C9 0.0158(7) 0.0182(7) 0.0180(7) -0.0005(5) 0.0120(6) -0.0002(5)
C10 0.0155(7) 0.0188(7) 0.0192(8) 0.0017(5) 0.0117(7) -0.0012(5)
C11 0.0167(7) 0.0143(6) 0.0186(7) 0.0017(5) 0.0114(7) 0.0015(5)
C12 0.0159(7) 0.0181(7) 0.0182(7) -0.0012(5) 0.0119(6) -0.0007(5)
C13 0.0141(7) 0.0173(7) 0.0168(7) 0.0001(5) 0.0105(6) -0.0009(5)
C14 0.0157(7) 0.0193(7) 0.0190(8) 0.0007(5) 0.0123(7) -0.0010(6)
C15 0.0265(9) 0.0208(8) 0.0340(10) -0.0003(6) 0.0226(9) -0.0032(7)
C16 0.0293(10) 0.0305(9) 0.0368(11) -0.0058(7) 0.0246(9) -0.0110(8)
C17 0.0389(11) 0.0287(9) 0.0379(11) -0.0092(8) 0.0285(10) -0.0114(8)
C18 0.0434(14) 0.0557(15) 0.0455(14) -0.0198(12) 0.0289(13) -0.0237(12)
C19 0.0185(8) 0.0220(7) 0.0221(8) -0.0005(6) 0.0153(7) 0.0004(6)
C20 0.0210(8) 0.0193(7) 0.0245(8) -0.0008(6) 0.0172(7) 0.0000(6)
C21 0.0274(9) 0.0257(8) 0.0243(9) -0.0037(7) 0.0177(8) -0.0007(7)
C22 0.0368(11) 0.0349(10) 0.0265(10) -0.0135(8) 0.0215(9) -0.0084(8)
C23 0.0383(11) 0.0225(8) 0.0223(9) -0.0016(7) 0.0136(9) 0.0018(7)
C24 0.0370(11) 0.0231(8) 0.0214(9) 0.0078(8) 0.0111(9) 0.0006(7)
C25 0.0280(10) 0.0342(10) 0.0222(9) 0.0023(8) 0.0122(8) -0.0022(7)
C26 0.0274(9) 0.0237(8) 0.0211(9) -0.0014(7) 0.0105(8) 0.0002(7)
C27 0.0261(9) 0.0205(8) 0.0226(9) 0.0019(7) 0.0104(8) 0.0025(6)
C28 0.0277(10) 0.0273(9) 0.0210(9) -0.0010(7) 0.0108(8) 0.0003(7)
C29 0.0371(12) 0.0445(13) 0.0394(13) -0.0004(10) 0.0233(11) 0.0062(10)

loop_
_atom_type_symbol
_atom_type_description
_atom_type_scat_dispersion_real
_atom_type_scat_dispersion_imag
_atom_type_scat_source
C C 0.0033 0.0016 'International Tables Vol C Tables 4.2.6.8 and 6.1.1.4'
H H 0.0000 0.0000 'International Tables Vol C Tables 4.2.6.8 and 6.1.1.4'
N N 0.0061 0.0033 'International Tables Vol C Tables 4.2.6.8 and 6.1.1.4'
O O 0.0106 0.0060 'International Tables Vol C Tables 4.2.6.8 and 6.1.1.4'
Sn Sn -0.6537 1.4246 'International Tables Vol C Tables 4.2.6.8 and 6.1.1.4'

loop_
_geom_angle_atom_site_label_1
_geom_angle_atom_site_label_2
_geom_angle_atom_site_label_3
_geom_angle
_geom_angle_publ_flag
O7 Sn1 C15 105.03(6) y
O7 Sn1 O2 83.49(4) y
C15 Sn1 O2 105.51(6) y
O7 Sn1 C19 103.69(6) y
C15 Sn1 C19 139.57(7) y
O2 Sn1 C19 105.48(6) y
C7 O2 Sn1 101.90(10) ?
C14 O7 Sn1 101.34(10) ?
O3 N1 O4 124.24(15) ?
O3 N1 C2 118.19(14) ?
O4 N1 C2 117.57(14) ?
O6 N2 O5 124.53(15) ?
O6 N2 C4 117.94(14) ?
O5 N2 C4 117.53(14) ?
O9 N3 O10 124.38(15) ?
O9 N3 C9 117.69(14) ?
O10 N3 C9 117.92(14) ?
O12 N4 O11 124.41(14) ?
O12 N4 C11 117.74(14) ?
O11 N4 C11 117.85(14) ?
C2 C1 C6 118.36(15) ?
C2 C1 H1A 120.8 ?
C6 C1 H1A 120.8 ?
C3 C2 C1 123.01(15) ?
C3 C2 N1 117.78(14) ?
C1 C2 N1 119.21(14) ?
C2 C3 C4 116.53(15) ?
C2 C3 H3A 121.7 ?
C4 C3 H3A 121.7 ?
C5 C4 C3 123.10(15) ?
C5 C4 N2 118.78(14) ?
C3 C4 N2 118.11(14) ?
C4 C5 C6 118.55(15) ?
C4 C5 H5A 120.7 ?
C6 C5 H5A 120.7 ?
C1 C6 C5 120.38(14) ?
C1 C6 C7 120.55(14) ?
C5 C6 C7 119.06(14) ?
O1 C7 O2 121.49(15) ?
O1 C7 C6 120.76(15) ?
O2 C7 C6 117.75(14) ?
C9 C8 C13 118.54(14) ?
C9 C8 H8A 120.8 ?
C13 C8 H8A 120.7 ?
C8 C9 C10 122.96(15) ?
C8 C9 N3 119.27(14) ?
C10 C9 N3 117.76(14) ?
C11 C10 C9 116.66(14) ?
C11 C10 H10A 121.7 ?
C9 C10 H10A 121.7 ?
C10 C11 C12 123.08(14) ?
C10 C11 N4 117.85(14) ?
C12 C11 N4 119.06(14) ?
C11 C12 C13 118.29(14) ?
C11 C12 H12A 120.9 ?
C13 C12 H12A 120.8 ?
C12 C13 C8 120.44(14) ?
C12 C13 C14 120.37(14) ?
C8 C13 C14 119.12(14) ?
O8 C14 O7 121.62(14) ?
O8 C14 C13 120.99(14) ?
O7 C14 C13 117.36(14) ?
C16 C15 Sn1 114.56(12) ?
C16 C15 H15A 108.6 ?
Sn1 C15 H15A 108.6 ?
C16 C15 H15B 108.6 ?
Sn1 C15 H15B 108.6 ?
H15A C15 H15B 107.6 ?
C15 C16 C17 112.54(16) ?
C15 C16 H16A 109.1 ?
C17 C16 H16A 109.1 ?
C15 C16 H16B 109.1 ?
C17 C16 H16B 109.1 ?
H16A C16 H16B 107.8 ?
C18 C17 C16 111.75(19) ?
C18 C17 H17A 109.3 ?
C16 C17 H17A 109.3 ?
C18 C17 H17B 109.3 ?
C16 C17 H17B 109.3 ?
H17A C17 H17B 107.9 ?
C17 C18 H18A 109.4 ?
C17 C18 H18B 109.5 ?
H18A C18 H18B 109.5 ?
C17 C18 H18C 109.5 ?
H18A C18 H18C 109.5 ?
H18B C18 H18C 109.5 ?
C20 C19 Sn1 116.01(11) ?
C20 C19 H19A 108.3 ?
Sn1 C19 H19A 108.3 ?
C20 C19 H19B 108.3 ?
Sn1 C19 H19B 108.3 ?
H19A C19 H19B 107.4 ?
C21 C20 C19 110.60(14) ?
C21 C20 H20A 109.5 ?
C19 C20 H20A 109.5 ?
C21 C20 H20B 109.5 ?
C19 C20 H20B 109.5 ?
H20A C20 H20B 108.1 ?
C22 C21 C20 113.08(15) ?
C22 C21 H21A 109.0 ?
C20 C21 H21A 109.0 ?
C22 C21 H21B 108.9 ?
C20 C21 H21B 109.0 ?
H21A C21 H21B 107.7 ?
C21 C22 H22A 109.5 ?
C21 C22 H22B 109.5 ?
H22A C22 H22B 109.5 ?
C21 C22 H22C 109.5 ?
H22A C22 H22C 109.5 ?
H22B C22 H22C 109.5 ?
C24 C23 C28 121.01(19) ?
C24 C23 H23A 119.5 ?
C28 C23 H23A 119.5 ?
C23 C24 C25 120.29(18) ?
C23 C24 H24A 119.8 ?
C25 C24 H24A 119.9 ?
C24 C25 C26 119.7(2) ?
C24 C25 H25A 120.2 ?
C26 C25 H25A 120.1 ?
C27 C26 C25 119.84(18) ?
C27 C26 H26A 120.1 ?
C25 C26 H26A 120.1 ?
C26 C27 C28 121.20(18) ?
C26 C27 H27A 119.4 ?
C28 C27 H27A 119.4 ?
C23 C28 C27 118.0(2) ?
C23 C28 C29 121.14(19) ?
C27 C28 C29 120.90(19) ?
C28 C29 H29A 109.5 ?
C28 C29 H29B 109.4 ?
H29A C29 H29B 109.5 ?
C28 C29 H29C 109.5 ?
H29A C29 H29C 109.5 ?
H29B C29 H29C 109.5 ?

loop_
_geom_bond_atom_site_label_1
_geom_bond_atom_site_label_2
_geom_bond_distance
_geom_bond_publ_flag
Sn1 O7 2.1127(11) y
Sn1 C15 2.1155(17) y
Sn1 O2 2.1188(12) y
Sn1 C19 2.1197(17) y
O1 C7 1.2404(19) ?
O2 C7 1.2904(19) ?
O3 N1 1.2245(19) ?
O4 N1 1.2249(19) ?
O5 N2 1.2255(18) ?
O6 N2 1.224(2) ?
O7 C14 1.2920(19) ?
O8 C14 1.240(2) ?
O9 N3 1.2221(19) ?
O10 N3 1.2229(19) ?
O11 N4 1.2251(19) ?
O12 N4 1.2237(19) ?
N1 C2 1.474(2) ?
N2 C4 1.471(2) ?
N3 C9 1.471(2) ?
N4 C11 1.474(2) ?
C1 C2 1.389(2) ?
C1 C6 1.392(2) ?
C1 H1A 0.93 ?
C2 C3 1.382(2) ?
C3 C4 1.384(2) ?
C3 H3A 0.93 ?
C4 C5 1.381(2) ?
C5 C6 1.394(2) ?
C5 H5A 0.93 ?
C6 C7 1.495(2) ?
C8 C9 1.381(2) ?
C8 C13 1.393(2) ?
C8 H8A 0.93 ?
C9 C10 1.383(2) ?
C10 C11 1.378(2) ?
C10 H10A 0.93 ?
C11 C12 1.388(2) ?
C12 C13 1.390(2) ?
C12 H12A 0.93 ?
C13 C14 1.495(2) ?
C15 C16 1.521(3) ?
C15 H15A 0.97 ?
C15 H15B 0.97 ?
C16 C17 1.528(3) ?
C16 H16A 0.97 ?
C16 H16B 0.97 ?
C17 C18 1.524(3) ?
C17 H17A 0.97 ?
C17 H17B 0.97 ?
C18 H18A 0.96 ?
C18 H18B 0.96 ?
C18 H18C 0.96 ?
C19 C20 1.527(2) ?
C19 H19A 0.97 ?
C19 H19B 0.97 ?
C20 C21 1.521(2) ?
C20 H20A 0.97 ?
C20 H20B 0.97 ?
C21 C22 1.520(3) ?
C21 H21A 0.97 ?
C21 H21B 0.97 ?
C22 H22A 0.96 ?
C22 H22B 0.96 ?
C22 H22C 0.96 ?
C23 C24 1.378(3) ?
C23 C28 1.400(3) ?
C23 H23A 0.93 ?
C24 C25 1.388(3) ?
C24 H24A 0.93 ?
C25 C26 1.391(3) ?
C25 H25A 0.93 ?
C26 C27 1.382(3) ?
C26 H26A 0.93 ?
C27 C28 1.400(3) ?
C27 H27A 0.93 ?
C28 C29 1.501(3) ?
C29 H29A 0.96 ?
C29 H29B 0.96 ?
C29 H29C 0.96 ?

loop_
_geom_hbond_atom_site_label_D
_geom_hbond_atom_site_label_H
_geom_hbond_atom_site_label_A
_geom_hbond_site_symmetry_A
_geom_hbond_distance_DH
_geom_hbond_distance_HA
_geom_hbond_distance_DA
_geom_hbond_angle_DHA
_geom_hbond_publ_flag
C15 H15B O3 1_545 0.97 2.45 3.420(4) 172 y
C19 H19A O5 2_745 0.97 2.60 3.198(3) 120 y
C22 H22C O5 2_755 0.96 2.56 3.458(3) 156 y
C24 H24A O12 1_545 0.93 2.59 3.427(3) 150 y

loop_
_geom_torsion_atom_site_label_1
_geom_torsion_atom_site_label_2
_geom_torsion_atom_site_label_3
_geom_torsion_atom_site_label_4
_geom_torsion
O7 Sn1 O2 C7 -177.17(10)
C15 Sn1 O2 C7 -73.32(11)
C19 Sn1 O2 C7 80.38(11)
C15 Sn1 O7 C14 81.07(11)
O2 Sn1 O7 C14 -174.57(10)
C19 Sn1 O7 C14 -70.18(11)
C6 C1 C2 C3 2.5(3)
C6 C1 C2 N1 -178.08(14)
O3 N1 C2 C3 169.04(16)
O4 N1 C2 C3 -10.4(2)
O3 N1 C2 C1 -10.4(2)
O4 N1 C2 C1 170.07(16)
C1 C2 C3 C4 -1.7(2)
N1 C2 C3 C4 178.88(14)
C2 C3 C4 C5 -0.9(2)
C2 C3 C4 N2 178.53(14)
O6 N2 C4 C5 -14.6(2)
O5 N2 C4 C5 164.86(15)
O6 N2 C4 C3 165.93(16)
O5 N2 C4 C3 -14.6(2)
C3 C4 C5 C6 2.5(2)
N2 C4 C5 C6 -176.90(14)
C2 C1 C6 C5 -0.7(2)
C2 C1 C6 C7 178.79(15)
C4 C5 C6 C1 -1.7(2)
C4 C5 C6 C7 178.82(14)
Sn1 O2 C7 O1 0.90(18)
Sn1 O2 C7 C6 -178.92(11)
C1 C6 C7 O1 -171.35(15)
C5 C6 C7 O1 8.2(2)
C1 C6 C7 O2 8.5(2)
C5 C6 C7 O2 -172.01(15)
C13 C8 C9 C10 -1.5(2)
C13 C8 C9 N3 179.85(14)
O9 N3 C9 C8 9.2(2)
O10 N3 C9 C8 -170.98(16)
O9 N3 C9 C10 -169.54(16)
O10 N3 C9 C10 10.3(2)
C8 C9 C10 C11 -0.1(2)
N3 C9 C10 C11 178.55(15)
C9 C10 C11 C12 1.7(2)
C9 C10 C11 N4 -177.25(14)
O12 N4 C11 C10 -178.46(16)
O11 N4 C11 C10 2.5(2)
O12 N4 C11 C12 2.5(2)
O11 N4 C11 C12 -176.52(16)
C10 C11 C12 C13 -1.6(2)
N4 C11 C12 C13 177.34(14)
C11 C12 C13 C8 -0.1(2)
C11 C12 C13 C14 -177.05(15)
C9 C8 C13 C12 1.6(2)
C9 C8 C13 C14 178.58(14)
Sn1 O7 C14 O8 -6.70(18)
Sn1 O7 C14 C13 171.19(12)
C12 C13 C14 O8 169.94(15)
C8 C13 C14 O8 -7.0(2)
C12 C13 C14 O7 -8.0(2)
C8 C13 C14 O7 175.07(14)
O7 Sn1 C15 C16 -4.51(15)
O2 Sn1 C15 C16 -91.81(14)
C19 Sn1 C15 C16 129.36(14)
Sn1 C15 C16 C17 172.11(14)
C15 C16 C17 C18 -178.66(19)
O7 Sn1 C19 C20 -99.13(12)
C15 Sn1 C19 C20 126.64(13)
O2 Sn1 C19 C20 -12.20(13)
Sn1 C19 C20 C21 -177.99(11)
C19 C20 C21 C22 176.39(16)
C28 C23 C24 C25 -0.4(3)
C23 C24 C25 C26 -0.4(3)
C24 C25 C26 C27 0.6(3)
C25 C26 C27 C28 0.0(3)
C24 C23 C28 C27 1.0(3)
C24 C23 C28 C29 -178.3(2)
C26 C27 C28 C23 -0.8(3)
C26 C27 C28 C29 178.50(19)
